data_1519695
loop_
_publ_author_name
'Mitra, Nirmal K.'
'Meudom, Rolande'
'Gorden, John D.'
'Merner, Bradley L.'

_publ_section_title
;
 A non-cross-coupling approach to arene-bridged macrocycles: synthesis,
 structure, and direct, regioselective functionalization of a
 cycloparaphenylene fragment.
;
_journal_issue 11
_journal_name_full 'Organic letters'
_journal_page_first 2700
_journal_page_last 2703
_journal_paper_doi 10.1021/acs.orglett.5b01102
_journal_volume 17
_journal_year 2015
_chemical_formula_moiety 'C23 H22 O2'
_chemical_formula_sum 'C23 H22 O2'
_chemical_formula_weight 330.41
_space_group_crystal_system orthorhombic
_space_group_IT_number 19
_space_group_name_Hall 'P 2ac 2ab'
_space_group_name_H-M_alt 'P 21 21 21'
_symmetry_space_group_name_Hall 'P 2ac 2ab'
_symmetry_space_group_name_H-M 'P 21 21 21'
_atom_sites_solution_hydrogens geom
_cell_angle_alpha 90
_cell_angle_beta 90
_cell_angle_gamma 90
_cell_formula_units_Z 4
_cell_length_a 8.099(3)
_cell_length_b 13.445(4)
_cell_length_c 16.407(5)
_cell_measurement_reflns_used 1294
_cell_measurement_temperature 180.(2)
_cell_measurement_theta_max 21.4020
_cell_measurement_theta_min 2.4828
_cell_volume 1786.6(10)
_computing_cell_refinement 'SAINT V8.34A (Bruker AXS Inc., 2013)'
_computing_data_reduction 'SAINT V8.34A (Bruker AXS Inc., 2013)'
_computing_structure_refinement 'SHELXL-2014 (Sheldrick, 2014)'
_diffrn_ambient_temperature 180.(2)
_diffrn_detector_area_resol_mean 8.3333
_diffrn_measured_fraction_theta_full 0.999
_diffrn_measured_fraction_theta_max 0.999
_diffrn_radiation_wavelength 0.71073
_diffrn_reflns_av_R_equivalents 0.0708
_diffrn_reflns_av_unetI/netI 0.0677
_diffrn_reflns_limit_h_max 8
_diffrn_reflns_limit_h_min -8
_diffrn_reflns_limit_k_max 14
_diffrn_reflns_limit_k_min -14
_diffrn_reflns_limit_l_max 17
_diffrn_reflns_limit_l_min -17
_diffrn_reflns_number 10323
_diffrn_reflns_theta_full 25.73
_diffrn_reflns_theta_max 25.73
_diffrn_reflns_theta_min 1.96
_exptl_absorpt_coefficient_mu 0.077
_exptl_absorpt_correction_T_max .996
_exptl_absorpt_correction_T_min .993
_exptl_absorpt_correction_type multi-scan
_exptl_absorpt_process_details 'SADABS V2014/2 (Bruker AXS Inc.)'
_exptl_crystal_colour 'clear colourless'
_exptl_crystal_density_diffrn 1.228
_exptl_crystal_density_method 'not measured'
_exptl_crystal_description Fragment
_exptl_crystal_F_000 704
_exptl_crystal_size_max 0.100
_exptl_crystal_size_mid 0.080
_exptl_crystal_size_min 0.050
_refine_diff_density_max 0.151
_refine_diff_density_min -0.127
_refine_ls_abs_structure_details
;
Flack x determined using 663 quotients [(I+)-(I-)]/[(I+)+(I-)]
(Parsons, Flack and Wagner, Acta Cryst. B69 (2013) 249-259).
;
_refine_ls_abs_structure_Flack 1.9(10)
_refine_ls_extinction_method none
_refine_ls_goodness_of_fit_ref 0.973
_refine_ls_hydrogen_treatment constr
_refine_ls_matrix_type full
_refine_ls_number_parameters 226
_refine_ls_number_reflns 2402
_refine_ls_number_restraints 0
_refine_ls_restrained_S_all 0.973
_refine_ls_R_factor_all 0.0587
_refine_ls_R_factor_gt 0.0404
_refine_ls_shift/su_max 0.000
_refine_ls_shift/su_mean 0.000
_refine_ls_structure_factor_coef Fsqd
_refine_ls_weighting_details 'w=1/[\s^2^(Fo^2^)+(0.0271P)^2^] where P=(Fo^2^+2Fc^2^)/3'
_refine_ls_weighting_scheme calc
_refine_ls_wR_factor_gt 0.0680
_refine_ls_wR_factor_ref 0.0721
_reflns_number_gt 1911
_reflns_number_total 2402
_reflns_threshold_expression 'I > 2\s(I)'
_cod_data_source_file ol5b01102_si_002.cif
_cod_data_source_block I
_cod_depositor_comments 'Adding full bibliography for 1519695.cif.'
_cod_original_cell_volume 1786.6(9)
_cod_database_code 1519695

loop_
_space_group_symop_operation_xyz
'x, y, z'
'x+1/2, -y+1/2, -z'
'-x, y+1/2, -z+1/2'
'-x+1/2, -y, z+1/2'

loop_
_atom_site_type_symbol
_atom_site_label
_atom_site_fract_x
_atom_site_fract_y
_atom_site_fract_z
_atom_site_U_iso_or_equiv
_atom_site_adp_type
_atom_site_calc_flag
_atom_site_refinement_flags_adp
_atom_site_refinement_flags_posn
_atom_site_occupancy
O O1 0.1849(3) 1.09986(15) 0.30698(14) 0.0343(7) Uani d . . 1
O O8 0.2315(3) 0.55567(15) 0.25773(14) 0.0340(6) Uani d . . 1
C C16 0.2969(5) 1.1755(2) 0.4243(2) 0.0346(10) Uani d . . 1
H H16 0.2212 1.2289 0.418 0.042 Uiso calc U R 1
C C26 0.3012(5) 1.0981(2) 0.3677(2) 0.0283(9) Uani d . . 1
C C2 0.1883(4) 1.0198(2) 0.2485(2) 0.0338(10) Uani d . . 1
H H2A 0.3036 1.0101 0.2302 0.041 Uiso calc U R 1
H H2B 0.1224 1.0397 0.2004 0.041 Uiso calc U R 1
C C3 0.1222(4) 0.9205(2) 0.28015(19) 0.0298(9) Uani d . . 1
H H3A 0.1543 0.9122 0.338 0.036 Uiso calc U R 1
H H3B 0.0001 0.9207 0.2772 0.036 Uiso calc U R 1
C C4 0.1890(4) 0.8343(2) 0.2307(2) 0.0334(10) Uani d . . 1
H H4A 0.3111 0.8377 0.2312 0.04 Uiso calc U R 1
H H4B 0.1524 0.8424 0.1735 0.04 Uiso calc U R 1
C C5 0.1364(4) 0.7314(2) 0.2603(2) 0.0311(9) Uani d . . 1
H H5A 0.1634 0.7249 0.3189 0.037 Uiso calc U R 1
H H5B 0.0153 0.7247 0.2543 0.037 Uiso calc U R 1
C C6 0.2207(5) 0.6479(2) 0.2134(2) 0.0340(10) Uani d . . 1
H H6A 0.1591 0.6361 0.1622 0.041 Uiso calc U R 1
H H6B 0.3336 0.6696 0.1985 0.041 Uiso calc U R 1
C C21 0.3517(4) 0.5481(3) 0.3167(2) 0.0282(9) Uani d . . 1
C C9 0.3751(5) 0.4557(3) 0.3532(2) 0.0364(10) Uani d . . 1
H H9 0.3141 0.3996 0.3349 0.044 Uiso calc U R 1
C C15 0.4040(5) 1.1733(3) 0.4895(2) 0.0400(11) Uani d . . 1
H H15 0.4029 1.2272 0.527 0.048 Uiso calc U R 1
C C14 0.5134(5) 1.0956(2) 0.5023(2) 0.0373(10) Uani d . . 1
H H14 0.5826 1.0945 0.5491 0.045 Uiso calc U R 1
C C25 0.5195(4) 1.0187(2) 0.4451(2) 0.0267(10) Uani d . . 1
C C24 0.6071(4) 0.9223(2) 0.4543(2) 0.0278(9) Uani d . . 1
C C18 0.5658(4) 0.8588(2) 0.5180(2) 0.0314(10) Uani d . . 1
H H18 0.5312 0.8857 0.5688 0.038 Uiso calc U R 1
C C19 0.5748(4) 0.7566(3) 0.5082(2) 0.0315(10) Uani d . . 1
H H19 0.5464 0.7141 0.5522 0.038 Uiso calc U R 1
C C23 0.6249(4) 0.7156(2) 0.4342(2) 0.0248(9) Uani d . . 1
C C22 0.5561(4) 0.6184(2) 0.4081(2) 0.0275(9) Uani d . . 1
C C11 0.5776(5) 0.5267(3) 0.4448(2) 0.0351(10) Uani d . . 1
H H11 0.6528 0.5191 0.4888 0.042 Uiso calc U R 1
C C10 0.4875(5) 0.4458(3) 0.4163(2) 0.0417(11) Uani d . . 1
H H10 0.5035 0.3824 0.4406 0.05 Uiso calc U R 1
C C17 0.4153(4) 1.0226(2) 0.3775(2) 0.0281(9) Uani d . . 1
H H17 0.4228 0.9721 0.3372 0.034 Uiso calc U R 1
C C20 0.4460(4) 0.6276(2) 0.3428(2) 0.0263(9) Uani d . . 1
H H20 0.436 0.6898 0.3158 0.032 Uiso calc U R 1
C C12 0.6940(4) 0.7791(2) 0.3767(2) 0.0292(9) Uani d . . 1
H H12 0.748 0.7522 0.3303 0.035 Uiso calc U R 1
C C13 0.6848(4) 0.8813(3) 0.3865(2) 0.0292(9) Uani d . . 1
H H13 0.732 0.9238 0.3466 0.035 Uiso calc U R 1

loop_
_atom_site_aniso_label
_atom_site_aniso_U_11
_atom_site_aniso_U_22
_atom_site_aniso_U_33
_atom_site_aniso_U_12
_atom_site_aniso_U_13
_atom_site_aniso_U_23
O1 0.0330(16) 0.0282(14) 0.0417(16) 0.0080(13) -0.0053(14) -0.0006(13)
O8 0.0321(16) 0.0288(14) 0.0409(16) -0.0013(13) -0.0062(14) -0.0081(13)
C16 0.038(3) 0.022(2) 0.044(3) 0.007(2) 0.003(2) 0.0042(19)
C26 0.028(2) 0.026(2) 0.031(2) 0.001(2) 0.001(2) 0.0062(19)
C2 0.033(3) 0.035(2) 0.033(2) -0.0001(19) -0.003(2) 0.002(2)
C3 0.024(2) 0.029(2) 0.036(2) 0.0004(19) 0.0013(19) 0.0055(18)
C4 0.039(3) 0.035(2) 0.026(2) 0.001(2) 0.003(2) 0.0009(18)
C5 0.024(2) 0.032(2) 0.038(2) -0.0012(19) -0.003(2) -0.0067(18)
C6 0.033(3) 0.036(2) 0.034(2) -0.001(2) -0.003(2) -0.0011(19)
C21 0.026(2) 0.029(2) 0.029(2) 0.002(2) 0.011(2) -0.003(2)
C9 0.039(3) 0.023(2) 0.048(3) -0.005(2) 0.011(2) -0.0059(19)
C15 0.053(3) 0.027(2) 0.040(3) -0.005(2) 0.001(2) -0.0027(19)
C14 0.047(3) 0.028(2) 0.037(2) -0.002(2) -0.008(2) 0.002(2)
C25 0.028(3) 0.026(2) 0.026(2) -0.0030(19) 0.0001(19) 0.0037(19)
C24 0.028(2) 0.029(2) 0.026(2) -0.001(2) -0.008(2) 0.0017(19)
C18 0.039(3) 0.035(2) 0.020(2) 0.001(2) -0.009(2) -0.0044(18)
C19 0.041(3) 0.029(2) 0.024(2) 0.001(2) -0.005(2) 0.0063(18)
C23 0.018(2) 0.029(2) 0.027(2) 0.0031(19) -0.0010(18) 0.0045(19)
C22 0.027(2) 0.025(2) 0.031(2) 0.0034(19) 0.006(2) 0.0021(18)
C11 0.040(3) 0.032(2) 0.033(2) 0.000(2) 0.002(2) 0.005(2)
C10 0.051(3) 0.033(3) 0.041(2) 0.006(2) 0.010(2) 0.008(2)
C17 0.029(2) 0.025(2) 0.030(2) 0.000(2) 0.004(2) -0.0006(18)
C20 0.027(2) 0.023(2) 0.029(2) 0.0012(19) 0.0025(19) 0.0010(18)
C12 0.020(2) 0.035(2) 0.033(2) 0.005(2) 0.0038(19) 0.0021(19)
C13 0.023(2) 0.033(2) 0.032(2) -0.006(2) -0.0017(19) 0.0103(18)

loop_
_atom_type_symbol
_atom_type_description
_atom_type_scat_dispersion_real
_atom_type_scat_dispersion_imag
_atom_type_scat_source
C C 0.0033 0.0016 'International Tables Vol C Tables 4.2.6.8 and 6.1.1.4'
H H 0.0000 0.0000 'International Tables Vol C Tables 4.2.6.8 and 6.1.1.4'
O O 0.0106 0.0060 'International Tables Vol C Tables 4.2.6.8 and 6.1.1.4'

loop_
_geom_angle_atom_site_label_1
_geom_angle_atom_site_label_2
_geom_angle_atom_site_label_3
_geom_angle
C26 O1 C2 117.2(3)
C21 O8 C6 117.5(3)
C15 C16 C26 119.1(3)
C15 C16 H16 120.5
C26 C16 H16 120.5
O1 C26 C17 123.8(3)
O1 C26 C16 117.0(3)
C17 C26 C16 119.1(3)
O1 C2 C3 114.8(3)
O1 C2 H2A 108.6
C3 C2 H2A 108.6
O1 C2 H2B 108.6
C3 C2 H2B 108.6
H2A C2 H2B 107.5
C4 C3 C2 111.2(3)
C4 C3 H3A 109.4
C2 C3 H3A 109.4
C4 C3 H3B 109.4
C2 C3 H3B 109.4
H3A C3 H3B 108.0
C3 C4 C5 115.1(3)
C3 C4 H4A 108.5
C5 C4 H4A 108.5
C3 C4 H4B 108.5
C5 C4 H4B 108.5
H4A C4 H4B 107.5
C6 C5 C4 112.5(3)
C6 C5 H5A 109.1
C4 C5 H5A 109.1
C6 C5 H5B 109.1
C4 C5 H5B 109.1
H5A C5 H5B 107.8
O8 C6 C5 114.0(3)
O8 C6 H6A 108.8
C5 C6 H6A 108.8
O8 C6 H6B 108.8
C5 C6 H6B 108.8
H6A C6 H6B 107.7
O8 C21 C20 123.5(3)
O8 C21 C9 117.7(3)
C20 C21 C9 118.8(3)
C10 C9 C21 119.8(3)
C10 C9 H9 120.1
C21 C9 H9 120.1
C16 C15 C14 122.4(3)
C16 C15 H15 118.8
C14 C15 H15 118.8
C15 C14 C25 118.6(3)
C15 C14 H14 120.7
C25 C14 H14 120.7
C17 C25 C14 119.0(3)
C17 C25 C24 113.7(3)
C14 C25 C24 126.5(3)
C18 C24 C13 117.8(3)
C18 C24 C25 119.8(3)
C13 C24 C25 118.7(3)
C19 C18 C24 120.6(3)
C19 C18 H18 119.7
C24 C18 H18 119.7
C18 C19 C23 120.6(3)
C18 C19 H19 119.7
C23 C19 H19 119.7
C12 C23 C19 117.7(3)
C12 C23 C22 119.8(3)
C19 C23 C22 119.3(3)
C11 C22 C20 119.5(3)
C11 C22 C23 127.7(3)
C20 C22 C23 112.5(3)
C22 C11 C10 119.0(3)
C22 C11 H11 120.5
C10 C11 H11 120.5
C9 C10 C11 121.4(3)
C9 C10 H10 119.3
C11 C10 H10 119.3
C26 C17 C25 121.7(3)
C26 C17 H17 119.2
C25 C17 H17 119.2
C21 C20 C22 121.4(3)
C21 C20 H20 119.3
C22 C20 H20 119.3
C13 C12 C23 120.6(3)
C13 C12 H12 119.7
C23 C12 H12 119.7
C12 C13 C24 120.6(3)
C12 C13 H13 119.7
C24 C13 H13 119.7

loop_
_geom_bond_atom_site_label_1
_geom_bond_atom_site_label_2
_geom_bond_distance
O1 C26 1.371(4)
O1 C2 1.442(4)
O8 C21 1.377(4)
O8 C6 1.440(4)
C16 C15 1.376(5)
C16 C26 1.395(5)
C16 H16 0.95
C26 C17 1.382(4)
C2 C3 1.529(4)
C2 H2A 0.99
C2 H2B 0.99
C3 C4 1.515(4)
C3 H3A 0.99
C3 H3B 0.99
C4 C5 1.527(4)
C4 H4A 0.99
C4 H4B 0.99
C5 C6 1.523(4)
C5 H5A 0.99
C5 H5B 0.99
C6 H6A 0.99
C6 H6B 0.99
C21 C20 1.381(4)
C21 C9 1.392(4)
C9 C10 1.384(5)
C9 H9 0.95
C15 C14 1.387(5)
C15 H15 0.95
C14 C25 1.397(4)
C14 H14 0.95
C25 C17 1.395(4)
C25 C24 1.485(4)
C24 C18 1.391(4)
C24 C13 1.392(4)
C18 C19 1.385(4)
C18 H18 0.95
C19 C23 1.394(4)
C19 H19 0.95
C23 C12 1.389(4)
C23 C22 1.484(4)
C22 C11 1.383(4)
C22 C20 1.399(5)
C11 C10 1.390(5)
C11 H11 0.95
C10 H10 0.95
C17 H17 0.95
C20 H20 0.95
C12 C13 1.385(4)
C12 H12 0.95
C13 H13 0.95

loop_
_geom_hbond_atom_site_label_D
_geom_hbond_atom_site_label_H
_geom_hbond_atom_site_label_A
_geom_hbond_site_symmetry_A
_geom_hbond_distance_DH
_geom_hbond_distance_HA
_geom_hbond_distance_DA
_geom_hbond_angle_DHA
C5 H5B O1 3_545 0.99 2.54 3.334(4) 137.0
C5 H5B O1 3_545 0.99 2.54 3.334(4) 137.0
C5 H5B O1 3_545 0.99 2.54 3.334(4) 137.0
C5 H5B O1 3_545 0.99 2.54 3.334(4) 137.0
C5 H5B O1 3_545 0.99 2.54 3.334(4) 137.0
C5 H5B O1 3_545 0.99 2.54 3.334(4) 137.0
C5 H5B O1 3_545 0.99 2.54 3.334(4) 137.0
C6 H6A O1 3_545 0.99 2.87 3.364(4) 111.5
C6 H6A O1 3_545 0.99 2.87 3.364(4) 111.5
C6 H6A O1 3_545 0.99 2.87 3.364(4) 111.5
C6 H6A O1 3_545 0.99 2.87 3.364(4) 111.5
C6 H6A O1 3_545 0.99 2.87 3.364(4) 111.5
C6 H6A O1 3_545 0.99 2.87 3.364(4) 111.5
C6 H6A O1 3_545 0.99 2.87 3.364(4) 111.5
C6 H6A O1 3_545 0.99 2.87 3.364(4) 111.5
C6 H6A O1 3_545 0.99 2.87 3.364(4) 111.5
C6 H6A O1 3_545 0.99 2.87 3.364(4) 111.5
C6 H6A O1 3_545 0.99 2.87 3.364(4) 111.5
C6 H6A O1 3_545 0.99 2.87 3.364(4) 111.5
C6 H6A O1 3_545 0.99 2.87 3.364(4) 111.5
C6 H6A O1 3_545 0.99 2.87 3.364(4) 111.5
C5 H5B O1 3_545 0.99 2.54 3.334(4) 137.0
C5 H5B O1 3_545 0.99 2.54 3.334(4) 137.0
C5 H5B O1 3_545 0.99 2.54 3.334(4) 137.0
C5 H5B O1 3_545 0.99 2.54 3.334(4) 137.0
C5 H5B O1 3_545 0.99 2.54 3.334(4) 137.0
C5 H5B O1 3_545 0.99 2.54 3.334(4) 137.0
C5 H5B O1 3_545 0.99 2.54 3.334(4) 137.0
C5 H5B O1 3_545 0.99 2.54 3.334(4) 137.0

loop_
_geom_torsion_atom_site_label_1
_geom_torsion_atom_site_label_2
_geom_torsion_atom_site_label_3
_geom_torsion_atom_site_label_4
_geom_torsion
C2 O1 C26 C17 -2.8(4)
C2 O1 C26 C16 -179.7(3)
C15 C16 C26 O1 175.6(3)
C15 C16 C26 C17 -1.4(5)
C26 O1 C2 C3 74.8(4)
O1 C2 C3 C4 -157.6(3)
C2 C3 C4 C5 177.2(3)
C3 C4 C5 C6 -174.4(3)
C21 O8 C6 C5 -77.8(4)
C4 C5 C6 O8 155.5(3)
C6 O8 C21 C20 9.0(4)
C6 O8 C21 C9 -172.8(3)
O8 C21 C9 C10 -176.1(3)
C20 C21 C9 C10 2.1(5)
C26 C16 C15 C14 -1.9(5)
C16 C15 C14 C25 2.7(5)
C15 C14 C25 C17 -0.3(5)
C15 C14 C25 C24 -169.5(3)
C17 C25 C24 C18 -110.3(4)
C14 C25 C24 C18 59.4(5)
C17 C25 C24 C13 47.7(4)
C14 C25 C24 C13 -142.7(4)
C13 C24 C18 C19 -11.3(5)
C25 C24 C18 C19 146.9(3)
C24 C18 C19 C23 -0.1(6)
C18 C19 C23 C12 11.7(5)
C18 C19 C23 C22 -148.2(3)
C12 C23 C22 C11 135.4(4)
C19 C23 C22 C11 -65.2(5)
C12 C23 C22 C20 -50.7(4)
C19 C23 C22 C20 108.8(3)
C20 C22 C11 C10 -0.7(5)
C23 C22 C11 C10 172.8(3)
C21 C9 C10 C11 0.5(5)
C22 C11 C10 C9 -1.2(5)
O1 C26 C17 C25 -173.0(3)
C16 C26 C17 C25 3.8(5)
C14 C25 C17 C26 -2.9(5)
C24 C25 C17 C26 167.6(3)
O8 C21 C20 C22 174.0(3)
C9 C21 C20 C22 -4.1(5)
C11 C22 C20 C21 3.4(5)
C23 C22 C20 C21 -171.0(3)
C19 C23 C12 C13 -11.8(5)
C22 C23 C12 C13 148.0(3)
C23 C12 C13 C24 0.4(5)
C18 C24 C13 C12 11.2(5)
C25 C24 C13 C12 -147.2(3)
